data_1543282
loop_
_publ_author_name
'Rosenzweig, Michael W.'
'Scheurer, Andreas'
'Lamsfus, Carlos A.'
'Heinemann, Frank W.'
'Maron, Laurent'
'Andrez, Julie'
'Mazzanti, Marinella'
'Meyer, Karsten'

_publ_section_title
;
 Uranium(iv) terminal hydrosulfido and sulfido complexes: insights into
 the nature of the uranium--sulfur bond
;
_journal_issue 9
_journal_name_full 'Chem. Sci.'
_journal_page_first 5857
_journal_paper_doi 10.1039/C6SC00677A
_journal_volume 7
_journal_year 2016
_chemical_formula_moiety 'C80 H102 K N3 O9 S U, 0.62(C6 H6), 0.38(C4 H10 O)'
_chemical_formula_sum 'C85.23 H109.53 K N3 O9.38 S U'
_chemical_formula_weight 1635.38
_chemical_name_systematic
;
 ? 
;
_chemical_properties_physical 'Air-sensitive, Moisture-sensitive, Oxygen-sensitive'
_space_group_crystal_system monoclinic
_space_group_IT_number 14
_space_group_name_Hall '-P 2ybc'
_space_group_name_H-M_alt 'P 1 21/c 1'
_symmetry_space_group_name_Hall '-P 2ybc'
_symmetry_space_group_name_H-M 'P 1 21/c 1'
_atom_sites_solution_hydrogens geom
_audit_creation_date 2015-10-26
_audit_creation_method
;
Olex2 1.2
(compiled 2015.09.30 svn.r3233 for OlexSys, GUI svn.r5103)
;
_audit_update_record
;
2016-02-11 deposited with the CCDC.
2016-05-10 downloaded from the CCDC.
;
_cell_angle_alpha 90
_cell_angle_beta 101.271(3)
_cell_angle_gamma 90
_cell_formula_units_Z 4
_cell_length_a 21.017(2)
_cell_length_b 12.8557(12)
_cell_length_c 28.173(3)
_cell_measurement_reflns_used 9175
_cell_measurement_temperature 100(2)
_cell_measurement_theta_max 27.43
_cell_measurement_theta_min 2.26
_cell_volume 7465.2(13)
_computing_cell_refinement 'Bruker SAINT'
_computing_data_collection 'Bruker APEX2'
_computing_data_reduction 'Bruker SAINT'
_computing_molecular_graphics 'SHELXTL 6.12 (Bruker AXS, 2002)'
_computing_publication_material 'Olex2 (Dolomanov et al., 2009)'
_computing_structure_refinement 'SHELXL-2014/6 (Sheldrick, 2008)'
_computing_structure_solution 'SHELXTL 6.12 (Bruker AXS, 2002)'
_diffrn_ambient_temperature 100.15
_diffrn_detector_area_resol_mean 83.33
_diffrn_measured_fraction_theta_full 1.000
_diffrn_measured_fraction_theta_max 0.999
_diffrn_measurement_device_type 'Bruker Kappa APEX II CCD area detector'
_diffrn_measurement_method 'phi and omega scans'
_diffrn_radiation_monochromator 'Quazar focussing montel optics'
_diffrn_radiation_source 'ImuS micro-focus tube'
_diffrn_radiation_type MoK\a
_diffrn_radiation_wavelength 0.71073
_diffrn_reflns_av_R_equivalents 0.0632
_diffrn_reflns_av_unetI/netI 0.0299
_diffrn_reflns_Laue_measured_fraction_full 1.000
_diffrn_reflns_Laue_measured_fraction_max 0.999
_diffrn_reflns_limit_h_max 27
_diffrn_reflns_limit_h_min -27
_diffrn_reflns_limit_k_max 16
_diffrn_reflns_limit_k_min -16
_diffrn_reflns_limit_l_max 37
_diffrn_reflns_limit_l_min -37
_diffrn_reflns_number 233649
_diffrn_reflns_point_group_measured_fraction_full 1.000
_diffrn_reflns_point_group_measured_fraction_max 0.999
_diffrn_reflns_theta_full 25.242
_diffrn_reflns_theta_max 27.942
_diffrn_reflns_theta_min 0.988
_diffrn_standards_number 0
_exptl_absorpt_coefficient_mu 2.320
_exptl_absorpt_correction_T_max 0.7456
_exptl_absorpt_correction_T_min 0.6722
_exptl_absorpt_correction_type multi-scan
_exptl_absorpt_process_details
;
SADABS-2014/4 (Bruker,2014/4) was used for absorption correction.
wR2(int) was 0.0598 before and 0.0521 after correction.
The Ratio of minimum to maximum transmission is 0.9016.
The \l/2 correction factor is 0.00150.
;
_exptl_crystal_colour orange
_exptl_crystal_density_diffrn 1.455
_exptl_crystal_density_method 'not measured'
_exptl_crystal_description block
_exptl_crystal_F_000 3376
_exptl_crystal_recrystallization_method 'Re-crystallisation from solvent: diethyl ether/benzene'
_exptl_crystal_size_max 0.22
_exptl_crystal_size_mid 0.13
_exptl_crystal_size_min 0.08
_refine_diff_density_max 1.302
_refine_diff_density_min -0.973
_refine_diff_density_rms 0.096
_refine_ls_extinction_method none
_refine_ls_goodness_of_fit_ref 1.286
_refine_ls_hydrogen_treatment constr
_refine_ls_matrix_type full
_refine_ls_number_parameters 949
_refine_ls_number_reflns 17883
_refine_ls_number_restraints 60
_refine_ls_restrained_S_all 1.287
_refine_ls_R_factor_all 0.0561
_refine_ls_R_factor_gt 0.0434
_refine_ls_shift/su_max 0.003
_refine_ls_shift/su_mean 0.000
_refine_ls_structure_factor_coef Fsqd
_refine_ls_weighting_details 'w=1/[\s^2^(Fo^2^)+(0.0135P)^2^+19.9650P] where P=(Fo^2^+2Fc^2^)/3'
_refine_ls_weighting_scheme calc
_refine_ls_wR_factor_gt 0.0829
_refine_ls_wR_factor_ref 0.0867
_reflns_Friedel_coverage 0.000
_reflns_number_gt 15242
_reflns_number_total 17883
_reflns_threshold_expression 'I > 2\s(I)'
_cod_data_source_file c6sc00677a2.cif
_cod_data_source_block mr1520
_cod_depositor_comments 'Adding full bibliography for 1543281--1543283.cif.'
_cod_original_cell_volume 7465.1(12)
_cod_database_code 1543282
_shelxl_version_number 2014/6
_shelx_space_group_comment
;
The symmetry employed for this shelxl refinement is uniquely defined
by the following loop, which should always be used as a source of
symmetry information in preference to the above space-group names.
They are only intended as comments.
;
_shelx_estimated_absorpt_t_max 0.836
_shelx_estimated_absorpt_t_min 0.629
_olex2_refinement_description
;
1. Fixed Uiso
 At 1.2 times of:
  All C(H) groups, {H11A,H11B,H11C} of C111, All C(H,H) groups
 At 1.5 times of:
  All C(H,H,H,H,H,H) groups, {H42A,H42B,H42C} of C42, {H24A,H24B,H24C} of C24,
   {H11H,H11I,H11J} of C115
2. Uiso/Uaniso restraints and constraints
C101 \\sim C102 \\sim C103 \\sim C104 \\sim C105 \\sim C106: within 2A with
sigma of 0.005 and sigma for terminal atoms of 0.01
C111 \\sim C112 \\sim O113 \\sim C114 \\sim C115: within 2A with sigma of 0.005
and sigma for terminal atoms of 0.01
3. Others
 Sof(H60D)=Sof(H60E)=Sof(H60F)=Sof(C111)=Sof(H11A)=Sof(H11B)=Sof(H11C)=
 Sof(C112)=Sof(H11D)=Sof(H11E)=Sof(O113)=Sof(C114)=Sof(H11F)=Sof(H11G)=
 Sof(C115)=Sof(H11H)=Sof(H11I)=Sof(H11J)=1-FVAR(1)
 Sof(H60A)=Sof(H60B)=Sof(H60C)=Sof(C101)=Sof(H101)=Sof(C102)=Sof(H102)=
 Sof(C103)=Sof(H103)=Sof(C104)=Sof(H104)=Sof(C105)=Sof(H105)=Sof(C106)=
 Sof(H106)=FVAR(1)
4.a Ternary CH refined with riding coordinates:
 C15(H15), C16(H16), C17(H17), C33(H33), C34(H34), C35(H35), C51(H51),
 C52(H52), C53(H53)
4.b Secondary CH2 refined with riding coordinates:
 C1(H1A,H1B), C2(H2A,H2B), C3(H3A,H3B), C4(H4A,H4B), C5(H5A,H5B), C6(H6A,H6B),
 C7(H7A,H7B), C18(H18A,H18B), C19(H19A,H19B), C20(H20A,H20B), C21(H21A,H21B),
 C22(H22A,H22B), C23(H23A,H23B), C25(H25A,H25B), C36(H36A,H36B), C37(H37A,H37B),
  C38(H38A,H38B), C39(H39A,H39B), C40(H40A,H40B), C41(H41A,H41B), C43(H43A,
 H43B), C54(H54A,H54B), C55(H55A,H55B), C56(H56A,H56B), C57(H57A,H57B),
 C58(H58A,H58B), C59(H59A,H59B), C61(H61A,H61B), C62(H62A,H62B), C63(H63A,H63B),
  C64(H64A,H64B), C71(H71A,H71B), C72(H72A,H72B), C73(H73A,H73B), C74(H74A,
 H74B), C112(H11D,H11E), C114(H11F,H11G)
4.c Aromatic/amide H refined with riding coordinates:
 C11(H11), C13(H13), C29(H29), C31(H31), C47(H47), C49(H49), C66(H66),
 C67(H67), C68(H68), C69(H69), C76(H76), C77(H77), C78(H78), C79(H79),
 C101(H101), C102(H102), C103(H103), C104(H104), C105(H105), C106(H106)
4.d Fitted hexagon refined as free rotating group:
 C101(C102,C103,C104,C105,C106)
4.e Idealised Me refined as rotating group:
 C24(H24A,H24B,H24C), C42(H42A,H42B,H42C), C60(H60A,H60B,H60C), C60(H60D,H60E,
 H60F), C111(H11A,H11B,H11C), C115(H11H,H11I,H11J)
;
_olex2_submission_special_instructions 'No special instructions were received'

loop_
_space_group_symop_operation_xyz
'x, y, z'
'-x, y+1/2, -z+1/2'
'-x, -y, -z'
'x, -y-1/2, z-1/2'

loop_
_atom_site_label
_atom_site_type_symbol
_atom_site_fract_x
_atom_site_fract_y
_atom_site_fract_z
_atom_site_U_iso_or_equiv
_atom_site_adp_type
_atom_site_occupancy
_atom_site_site_symmetry_order
_atom_site_calc_flag
_atom_site_refinement_flags_posn
_atom_site_refinement_flags_adp
_atom_site_refinement_flags_occupancy
_atom_site_disorder_assembly
_atom_site_disorder_group
U1 U 0.74063(2) 0.69399(2) -0.06122(2) 0.02037(4) Uani 1 1 d . . . . .
K1 K 0.79173(5) 0.91303(7) 0.10299(3) 0.0329(2) Uani 1 1 d . . . . .
S1 S 0.76246(5) 0.84920(8) -0.00656(4) 0.0299(2) Uani 1 1 d . . . . .
O1 O 0.67980(12) 0.6351(2) -0.01066(9) 0.0233(6) Uani 1 1 d . . . . .
O2 O 0.67847(12) 0.78134(19) -0.11894(10) 0.0259(6) Uani 1 1 d . . . . .
O3 O 0.84716(11) 0.6930(2) -0.06230(10) 0.0257(6) Uani 1 1 d . . . . .
O4 O 0.67876(14) 1.0186(2) 0.10195(10) 0.0320(7) Uani 1 1 d . . . . .
O5 O 0.77765(13) 1.1210(2) 0.06835(11) 0.0321(7) Uani 1 1 d . . . . .
O6 O 0.89678(14) 1.0543(2) 0.11518(12) 0.0389(8) Uani 1 1 d . . . . .
O7 O 0.90201(15) 0.9174(3) 0.18455(11) 0.0395(7) Uani 1 1 d . . . . .
O8 O 0.81403(16) 0.7492(3) 0.16660(12) 0.0427(8) Uani 1 1 d . . . . .
O9 O 0.69912(15) 0.8582(2) 0.15920(11) 0.0341(7) Uani 1 1 d . . . . .
N1 N 0.75299(14) 0.4862(2) -0.04779(12) 0.0236(7) Uani 1 1 d . . . . .
N2 N 0.64348(14) 0.5640(2) -0.11897(11) 0.0199(6) Uani 1 1 d . . . . .
N3 N 0.77360(14) 0.5766(2) -0.13964(12) 0.0234(7) Uani 1 1 d . . . . .
C1 C 0.69505(17) 0.4191(3) -0.06527(15) 0.0244(8) Uani 1 1 d . . . . .
H1A H 0.6871 0.3756 -0.0380 0.029 Uiso 1 1 calc R . . . .
H1B H 0.7049 0.3717 -0.0906 0.029 Uiso 1 1 calc R . . . .
C2 C 0.63306(17) 0.4791(3) -0.08593(14) 0.0229(8) Uani 1 1 d . . . . .
H2A H 0.6005 0.4301 -0.1036 0.027 Uiso 1 1 calc R . . . .
H2B H 0.6152 0.5088 -0.0589 0.027 Uiso 1 1 calc R . . . .
C3 C 0.65841(17) 0.5209(3) -0.16447(14) 0.0236(8) Uani 1 1 d . . . . .
H3A H 0.6199 0.5289 -0.1908 0.028 Uiso 1 1 calc R . . . .
H3B H 0.6678 0.4457 -0.1602 0.028 Uiso 1 1 calc R . . . .
C4 C 0.71581(18) 0.5746(3) -0.17888(14) 0.0245(8) Uani 1 1 d . . . . .
H4A H 0.7268 0.5384 -0.2072 0.029 Uiso 1 1 calc R . . . .
H4B H 0.7035 0.6469 -0.1887 0.029 Uiso 1 1 calc R . . . .
C5 C 0.79708(18) 0.4706(3) -0.12441(15) 0.0276(9) Uani 1 1 d . . . . .
H5A H 0.8382 0.4577 -0.1355 0.033 Uiso 1 1 calc R . . . .
H5B H 0.7649 0.4190 -0.1404 0.033 Uiso 1 1 calc R . . . .
C6 C 0.80828(18) 0.4542(3) -0.06978(15) 0.0273(9) Uani 1 1 d . . . . .
H6A H 0.8174 0.3797 -0.0627 0.033 Uiso 1 1 calc R . . . .
H6B H 0.8472 0.4941 -0.0544 0.033 Uiso 1 1 calc R . . . .
C7 C 0.77476(19) 0.4804(3) 0.00599(15) 0.0296(9) Uani 1 1 d . . . . .
H7A H 0.8071 0.5362 0.0160 0.036 Uiso 1 1 calc R . . . .
H7B H 0.7973 0.4131 0.0139 0.036 Uiso 1 1 calc R . . . .
C8 C 0.72317(18) 0.4899(3) 0.03594(14) 0.0254(8) Uani 1 1 d . . . . .
C9 C 0.67740(18) 0.5706(3) 0.02609(14) 0.0239(8) Uani 1 1 d . . . . .
C10 C 0.62889(19) 0.5803(3) 0.05510(14) 0.0256(8) Uani 1 1 d . . . . .
C11 C 0.6319(2) 0.5104(3) 0.09322(15) 0.0300(9) Uani 1 1 d . . . . .
H11 H 0.6002 0.5163 0.1130 0.036 Uiso 1 1 calc R . . . .
C12 C 0.6781(2) 0.4329(3) 0.10416(15) 0.0330(10) Uani 1 1 d . . . . .
C13 C 0.7228(2) 0.4227(3) 0.07435(15) 0.0334(9) Uani 1 1 d . . . . .
H13 H 0.7540 0.3684 0.0803 0.040 Uiso 1 1 calc R . . . .
C14 C 0.57614(19) 0.6635(3) 0.04418(15) 0.0255(8) Uani 1 1 d . . . . .
C15 C 0.48500(19) 0.7314(3) -0.02131(16) 0.0307(9) Uani 1 1 d . . . . .
H15 H 0.4611 0.7203 -0.0553 0.037 Uiso 1 1 calc R . . . .
C16 C 0.5533(2) 0.8561(3) 0.03469(17) 0.0338(10) Uani 1 1 d . . . . .
H16 H 0.5738 0.9266 0.0375 0.041 Uiso 1 1 calc R . . . .
C17 C 0.4743(2) 0.7408(3) 0.06522(17) 0.0355(10) Uani 1 1 d . . . . .
H17 H 0.4434 0.7358 0.0880 0.043 Uiso 1 1 calc R . . . .
C18 C 0.53691(18) 0.6485(3) -0.00776(15) 0.0255(8) Uani 1 1 d . . . . .
H18A H 0.5668 0.6509 -0.0309 0.031 Uiso 1 1 calc R . . . .
H18B H 0.5161 0.5790 -0.0104 0.031 Uiso 1 1 calc R . . . .
C19 C 0.5276(2) 0.6588(3) 0.07887(16) 0.0305(9) Uani 1 1 d . . . . .
H19A H 0.5077 0.5888 0.0774 0.037 Uiso 1 1 calc R . . . .
H19B H 0.5509 0.6709 0.1125 0.037 Uiso 1 1 calc R . . . .
C20 C 0.5178(2) 0.8397(3) -0.01667(17) 0.0356(10) Uani 1 1 d . . . . .
H20A H 0.5487 0.8443 -0.0390 0.043 Uiso 1 1 calc R . . . .
H20B H 0.4846 0.8945 -0.0257 0.043 Uiso 1 1 calc R . . . .
C21 C 0.5045(2) 0.8498(3) 0.06885(19) 0.0387(11) Uani 1 1 d . . . . .
H21A H 0.5269 0.8636 0.1026 0.046 Uiso 1 1 calc R . . . .
H21B H 0.4701 0.9028 0.0596 0.046 Uiso 1 1 calc R . . . .
C22 C 0.60605(19) 0.7740(3) 0.04848(15) 0.0265(8) Uani 1 1 d . . . . .
H22A H 0.6293 0.7860 0.0821 0.032 Uiso 1 1 calc R . . . .
H22B H 0.6378 0.7799 0.0269 0.032 Uiso 1 1 calc R . . . .
C23 C 0.4378(2) 0.7227(3) 0.01401(17) 0.0362(11) Uani 1 1 d . . . . .
H23A H 0.4028 0.7749 0.0056 0.043 Uiso 1 1 calc R . . . .
H23B H 0.4178 0.6527 0.0115 0.043 Uiso 1 1 calc R . . . .
C24 C 0.6791(3) 0.3630(4) 0.14750(17) 0.0464(12) Uani 1 1 d . . . . .
H24A H 0.6350 0.3389 0.1479 0.070 Uiso 1 1 calc GR . . . .
H24B H 0.6958 0.4019 0.1773 0.070 Uiso 1 1 calc GR . . . .
H24C H 0.7072 0.3029 0.1454 0.070 Uiso 1 1 calc GR . . . .
C25 C 0.58356(17) 0.6288(3) -0.12992(14) 0.0222(8) Uani 1 1 d . . . . .
H25A H 0.5770 0.6623 -0.0996 0.027 Uiso 1 1 calc R . . . .
H25B H 0.5460 0.5825 -0.1412 0.027 Uiso 1 1 calc R . . . .
C26 C 0.58428(17) 0.7116(3) -0.16726(13) 0.0204(7) Uani 1 1 d . . . . .
C27 C 0.63207(17) 0.7894(3) -0.15845(13) 0.0212(8) Uani 1 1 d . . . . .
C28 C 0.63052(17) 0.8743(3) -0.19085(14) 0.0224(8) Uani 1 1 d . . . . .
C29 C 0.58216(19) 0.8727(3) -0.23275(14) 0.0250(8) Uani 1 1 d . . . . .
H29 H 0.5815 0.9271 -0.2557 0.030 Uiso 1 1 calc R . . . .
C30 C 0.53491(18) 0.7955(3) -0.24258(13) 0.0260(8) Uani 1 1 d . . . . .
C31 C 0.53630(17) 0.7165(3) -0.20911(13) 0.0216(8) Uani 1 1 d . . . . .
H31 H 0.5038 0.6642 -0.2148 0.026 Uiso 1 1 calc R . . . .
C32 C 0.6769(2) 0.9668(3) -0.17790(15) 0.0286(9) Uani 1 1 d . . . . .
C33 C 0.7111(3) 1.1452(4) -0.2018(2) 0.0644(18) Uani 1 1 d . . . . .
H33 H 0.7028 1.1996 -0.2276 0.077 Uiso 1 1 calc R . . . .
C34 C 0.7104(2) 1.1086(3) -0.11485(17) 0.0385(11) Uani 1 1 d . . . . .
H34 H 0.7017 1.1391 -0.0841 0.046 Uiso 1 1 calc R . . . .
C35 C 0.7937(3) 1.0278(5) -0.1547(2) 0.0609(16) Uani 1 1 d . . . . .
H35 H 0.8400 1.0051 -0.1498 0.073 Uiso 1 1 calc R . . . .
C36 C 0.6653(3) 1.0521(4) -0.21685(17) 0.0442(12) Uani 1 1 d . . . . .
H36A H 0.6197 1.0759 -0.2217 0.053 Uiso 1 1 calc R . . . .
H36B H 0.6728 1.0233 -0.2479 0.053 Uiso 1 1 calc R . . . .
C37 C 0.7487(2) 0.9327(4) -0.1703(2) 0.0431(12) Uani 1 1 d . . . . .
H37A H 0.7578 0.9032 -0.2008 0.052 Uiso 1 1 calc R . . . .
H37B H 0.7573 0.8782 -0.1451 0.052 Uiso 1 1 calc R . . . .
C38 C 0.6984(3) 1.1905(4) -0.15480(18) 0.0537(14) Uani 1 1 d . . . . .
H38A H 0.6530 1.2151 -0.1595 0.064 Uiso 1 1 calc R . . . .
H38B H 0.7274 1.2508 -0.1452 0.064 Uiso 1 1 calc R . . . .
C39 C 0.7796(2) 1.0699(4) -0.1070(2) 0.0501(13) Uani 1 1 d . . . . .
H39A H 0.7862 1.0141 -0.0822 0.060 Uiso 1 1 calc R . . . .
H39B H 0.8099 1.1275 -0.0951 0.060 Uiso 1 1 calc R . . . .
C40 C 0.6644(2) 1.0159(3) -0.13036(14) 0.0267(8) Uani 1 1 d . . . . .
H40A H 0.6189 1.0400 -0.1351 0.032 Uiso 1 1 calc R . . . .
H40B H 0.6711 0.9628 -0.1044 0.032 Uiso 1 1 calc R . . . .
C41 C 0.7808(3) 1.1109(5) -0.1945(2) 0.076(2) Uani 1 1 d . . . . .
H41A H 0.8099 1.1712 -0.1852 0.092 Uiso 1 1 calc R . . . .
H41B H 0.7898 1.0820 -0.2251 0.092 Uiso 1 1 calc R . . . .
C42 C 0.4826(2) 0.8008(4) -0.28771(14) 0.0363(10) Uani 1 1 d . . . . .
H42A H 0.4915 0.8590 -0.3079 0.054 Uiso 1 1 calc GR . . . .
H42B H 0.4403 0.8113 -0.2786 0.054 Uiso 1 1 calc GR . . . .
H42C H 0.4819 0.7357 -0.3059 0.054 Uiso 1 1 calc GR . . . .
C43 C 0.82418(18) 0.6363(3) -0.15845(15) 0.0280(9) Uani 1 1 d . . . . .
H43A H 0.8103 0.7100 -0.1623 0.034 Uiso 1 1 calc R . . . .
H43B H 0.8264 0.6094 -0.1910 0.034 Uiso 1 1 calc R . . . .
C44 C 0.89092(18) 0.6327(3) -0.12772(16) 0.0277(9) Uani 1 1 d . . . . .
C45 C 0.89955(18) 0.6653(3) -0.07962(15) 0.0247(8) Uani 1 1 d . . . . .
C46 C 0.96327(18) 0.6676(3) -0.05072(16) 0.0271(9) Uani 1 1 d . . . . .
C47 C 1.01380(19) 0.6315(3) -0.07215(17) 0.0336(10) Uani 1 1 d . . . . .
H47 H 1.0564 0.6314 -0.0531 0.040 Uiso 1 1 calc R . . . .
C48 C 1.0058(2) 0.5961(4) -0.11934(18) 0.0380(11) Uani 1 1 d . . . . .
C49 C 0.9432(2) 0.5974(4) -0.14700(17) 0.0349(10) Uani 1 1 d . . . . .
H49 H 0.9360 0.5739 -0.1796 0.042 Uiso 1 1 calc R . . . .
C50 C 0.97593(17) 0.7117(3) 0.00016(16) 0.0278(9) Uani 1 1 d . . . . .
C51 C 1.0599(2) 0.7532(4) 0.07590(19) 0.0438(12) Uani 1 1 d . . . . .
H51 H 1.1071 0.7485 0.0908 0.053 Uiso 1 1 calc R . . . .
C52 C 0.9484(2) 0.7004(5) 0.08341(17) 0.0503(13) Uani 1 1 d . . . . .
H52 H 0.9219 0.6622 0.1037 0.060 Uiso 1 1 calc R . . . .
C53 C 0.9671(2) 0.8741(4) 0.04869(18) 0.0404(11) Uani 1 1 d . . . . .
H53 H 0.9531 0.9486 0.0465 0.048 Uiso 1 1 calc R . . . .
C54 C 1.04865(19) 0.7054(3) 0.02527(17) 0.0349(10) Uani 1 1 d . . . . .
H54A H 1.0626 0.6317 0.0276 0.042 Uiso 1 1 calc R . . . .
H54B H 1.0753 0.7428 0.0054 0.042 Uiso 1 1 calc R . . . .
C55 C 0.95567(19) 0.8271(3) -0.00190(16) 0.0301(9) Uani 1 1 d . . . . .
H55A H 0.9811 0.8661 -0.0221 0.036 Uiso 1 1 calc R . . . .
H55B H 0.9092 0.8331 -0.0170 0.036 Uiso 1 1 calc R . . . .
C56 C 1.0208(2) 0.6935(5) 0.10732(19) 0.0545(14) Uani 1 1 d . . . . .
H56A H 1.0279 0.7241 0.1402 0.065 Uiso 1 1 calc R . . . .
H56B H 1.0348 0.6199 0.1102 0.065 Uiso 1 1 calc R . . . .
C57 C 0.9271(2) 0.8143(5) 0.07859(18) 0.0492(13) Uani 1 1 d . . . . .
H57A H 0.8807 0.8182 0.0630 0.059 Uiso 1 1 calc R . . . .
H57B H 0.9323 0.8460 0.1111 0.059 Uiso 1 1 calc R . . . .
C58 C 0.9379(2) 0.6514(4) 0.03277(16) 0.0362(10) Uani 1 1 d . . . . .
H58A H 0.8911 0.6523 0.0181 0.043 Uiso 1 1 calc R . . . .
H58B H 0.9525 0.5781 0.0354 0.043 Uiso 1 1 calc R . . . .
C59 C 1.0395(2) 0.8676(4) 0.07228(19) 0.0423(12) Uani 1 1 d . . . . .
H59A H 1.0657 0.9063 0.0525 0.051 Uiso 1 1 calc R . . . .
H59B H 1.0469 0.8991 0.1050 0.051 Uiso 1 1 calc R . . . .
C60 C 1.0634(2) 0.5581(5) -0.1397(2) 0.0557(15) Uani 1 1 d . . . . .
H60A H 1.0844 0.6174 -0.1521 0.084 Uiso 0.617(6) 1 calc GR . P A 1
H60B H 1.0484 0.5088 -0.1661 0.084 Uiso 0.617(6) 1 calc GR . P A 1
H60C H 1.0944 0.5235 -0.1142 0.084 Uiso 0.617(6) 1 calc GR . P A 1
H60D H 1.0546 0.4877 -0.1527 0.084 Uiso 0.383(6) 1 calc GR . P A 2
H60E H 1.1022 0.5572 -0.1140 0.084 Uiso 0.383(6) 1 calc GR . P A 2
H60F H 1.0705 0.6049 -0.1657 0.084 Uiso 0.383(6) 1 calc GR . P A 2
C61 C 0.6660(2) 1.1045(3) 0.06858(15) 0.0320(9) Uani 1 1 d . . . . .
H61A H 0.6681 1.1709 0.0866 0.038 Uiso 1 1 calc R . . . .
H61B H 0.6221 1.0977 0.0483 0.038 Uiso 1 1 calc R . . . .
C62 C 0.71610(19) 1.1031(3) 0.03748(15) 0.0304(9) Uani 1 1 d . . . . .
H62A H 0.7160 1.0349 0.0211 0.036 Uiso 1 1 calc R . . . .
H62B H 0.7069 1.1581 0.0125 0.036 Uiso 1 1 calc R . . . .
C63 C 0.8296(2) 1.1154(4) 0.04313(17) 0.0365(10) Uani 1 1 d . . . . .
H63A H 0.8241 1.1685 0.0172 0.044 Uiso 1 1 calc R . . . .
H63B H 0.8308 1.0459 0.0282 0.044 Uiso 1 1 calc R . . . .
C64 C 0.8911(2) 1.1346(4) 0.07903(18) 0.0416(11) Uani 1 1 d . . . . .
H64A H 0.9288 1.1324 0.0627 0.050 Uiso 1 1 calc R . . . .
H64B H 0.8898 1.2038 0.0942 0.050 Uiso 1 1 calc R . . . .
C65 C 0.9535(2) 1.0523(4) 0.14932(18) 0.0401(11) Uani 1 1 d . . . . .
C66 C 1.0052(2) 1.1192(4) 0.1495(2) 0.0497(13) Uani 1 1 d . . . . .
H66 H 1.0025 1.1717 0.1254 0.060 Uiso 1 1 calc R . . . .
C67 C 1.0606(3) 1.1094(5) 0.1846(2) 0.0598(16) Uani 1 1 d . . . . .
H67 H 1.0960 1.1554 0.1846 0.072 Uiso 1 1 calc R . . . .
C68 C 1.0650(3) 1.0344(5) 0.2192(2) 0.0643(17) Uani 1 1 d . . . . .
H68 H 1.1037 1.0276 0.2429 0.077 Uiso 1 1 calc R . . . .
C69 C 1.0134(3) 0.9680(5) 0.21984(18) 0.0506(13) Uani 1 1 d . . . . .
H69 H 1.0169 0.9161 0.2442 0.061 Uiso 1 1 calc R . . . .
C70 C 0.9568(2) 0.9763(4) 0.18540(17) 0.0397(11) Uani 1 1 d . . . . .
C71 C 0.9090(3) 0.8247(4) 0.21336(18) 0.0508(14) Uani 1 1 d . . . . .
H71A H 0.9312 0.8408 0.2469 0.061 Uiso 1 1 calc R . . . .
H71B H 0.9353 0.7728 0.1998 0.061 Uiso 1 1 calc R . . . .
C72 C 0.8422(3) 0.7824(4) 0.21305(18) 0.0509(14) Uani 1 1 d . . . . .
H72A H 0.8451 0.7233 0.2359 0.061 Uiso 1 1 calc R . . . .
H72B H 0.8150 0.8370 0.2237 0.061 Uiso 1 1 calc R . . . .
C73 C 0.7533(2) 0.6975(4) 0.16330(19) 0.0456(12) Uani 1 1 d . . . . .
H73A H 0.7607 0.6310 0.1813 0.055 Uiso 1 1 calc R . . . .
H73B H 0.7360 0.6805 0.1289 0.055 Uiso 1 1 calc R . . . .
C74 C 0.7026(2) 0.7588(4) 0.18258(18) 0.0422(12) Uani 1 1 d . . . . .
H74A H 0.6601 0.7231 0.1750 0.051 Uiso 1 1 calc R . . . .
H74B H 0.7153 0.7668 0.2181 0.051 Uiso 1 1 calc R . . . .
C75 C 0.6478(2) 0.9206(3) 0.16444(16) 0.0343(10) Uani 1 1 d . . . . .
C76 C 0.6075(2) 0.9039(4) 0.19692(17) 0.0416(11) Uani 1 1 d . . . . .
H76 H 0.6151 0.8465 0.2185 0.050 Uiso 1 1 calc R . . . .
C77 C 0.5561(3) 0.9705(4) 0.19820(18) 0.0509(14) Uani 1 1 d . . . . .
H77 H 0.5284 0.9579 0.2205 0.061 Uiso 1 1 calc R . . . .
C78 C 0.5447(3) 1.0545(4) 0.16761(18) 0.0506(14) Uani 1 1 d . . . . .
H78 H 0.5091 1.0996 0.1686 0.061 Uiso 1 1 calc R . . . .
C79 C 0.5854(2) 1.0735(4) 0.13512(17) 0.0425(12) Uani 1 1 d . . . . .
H79 H 0.5778 1.1319 0.1141 0.051 Uiso 1 1 calc R . . . .
C80 C 0.6368(2) 1.0076(3) 0.13334(15) 0.0327(10) Uani 1 1 d . . . . .
C101 C 0.7892(3) 0.3495(7) 0.7008(3) 0.086(3) Uani 0.617(6) 1 d . U P A 1
H101 H 0.7471 0.3617 0.6822 0.104 Uiso 0.617(6) 1 calc R . P A 1
C102 C 0.8332(4) 0.2887(7) 0.6821(2) 0.085(3) Uani 0.617(6) 1 d G U P A 1
H102 H 0.8211 0.2593 0.6507 0.101 Uiso 0.617(6) 1 calc R . P A 1
C103 C 0.8948(4) 0.2708(7) 0.7094(3) 0.086(3) Uani 0.617(6) 1 d G U P A 1
H103 H 0.9248 0.2292 0.6966 0.103 Uiso 0.617(6) 1 calc R . P A 1
C104 C 0.9125(3) 0.3138(8) 0.7554(3) 0.084(3) Uani 0.617(6) 1 d G U P A 1
H104 H 0.9546 0.3016 0.7740 0.100 Uiso 0.617(6) 1 calc R . P A 1
C105 C 0.8685(4) 0.3747(7) 0.7740(2) 0.081(2) Uani 0.617(6) 1 d G U P A 1
H105 H 0.8806 0.4041 0.8055 0.097 Uiso 0.617(6) 1 calc R . P A 1
C106 C 0.8069(4) 0.3925(7) 0.7468(3) 0.089(3) Uani 0.617(6) 1 d G U P A 1
H106 H 0.7769 0.4341 0.7595 0.106 Uiso 0.617(6) 1 calc R . P A 1
C111 C 0.8988(9) 0.2949(17) 0.7503(6) 0.068(4) Uani 0.383(6) 1 d . U P A 2
H11A H 0.9378 0.3139 0.7382 0.082 Uiso 0.383(6) 1 calc GR . P A 2
H11B H 0.8920 0.2196 0.7473 0.082 Uiso 0.383(6) 1 calc GR . P A 2
H11C H 0.9042 0.3149 0.7845 0.082 Uiso 0.383(6) 1 calc GR . P A 2
C112 C 0.8477(7) 0.3442(13) 0.7247(5) 0.058(3) Uani 0.383(6) 1 d . U P A 2
H11D H 0.8442 0.3258 0.6902 0.070 Uiso 0.383(6) 1 calc R . P A 2
H11E H 0.8557 0.4200 0.7278 0.070 Uiso 0.383(6) 1 calc R . P A 2
O113 O 0.7891(5) 0.3231(8) 0.7377(4) 0.058(2) Uani 0.383(6) 1 d . U P A 2
C114 C 0.7389(7) 0.3826(11) 0.7161(5) 0.050(3) Uani 0.383(6) 1 d . U P A 2
H11F H 0.7313 0.3713 0.6806 0.060 Uiso 0.383(6) 1 calc R . P A 2
H11G H 0.7499 0.4569 0.7223 0.060 Uiso 0.383(6) 1 calc R . P A 2
C115 C 0.6787(8) 0.3581(12) 0.7339(5) 0.058(4) Uani 0.383(6) 1 d . U P A 2
H11H H 0.6443 0.4065 0.7195 0.086 Uiso 0.383(6) 1 calc GR . P A 2
H11I H 0.6869 0.3648 0.7692 0.086 Uiso 0.383(6) 1 calc GR . P A 2
H11J H 0.6651 0.2867 0.7248 0.086 Uiso 0.383(6) 1 calc GR . P A 2

loop_
_atom_site_aniso_label
_atom_site_aniso_U_11
_atom_site_aniso_U_22
_atom_site_aniso_U_33
_atom_site_aniso_U_23
_atom_site_aniso_U_13
_atom_site_aniso_U_12
U1 0.01310(6) 0.02030(7) 0.02694(7) -0.00124(6) 0.00205(4) -0.00293(6)
K1 0.0350(5) 0.0323(5) 0.0321(5) 0.0057(4) 0.0083(4) 0.0046(4)
S1 0.0241(5) 0.0302(5) 0.0348(6) -0.0079(4) 0.0045(4) -0.0048(4)
O1 0.0220(13) 0.0192(13) 0.0293(14) 0.0032(11) 0.0063(11) -0.0026(11)
O2 0.0214(13) 0.0191(14) 0.0326(15) 0.0007(11) -0.0065(11) -0.0036(10)
O3 0.0149(12) 0.0285(14) 0.0337(14) -0.0052(13) 0.0047(10) -0.0007(12)
O4 0.0397(17) 0.0293(15) 0.0310(15) 0.0098(13) 0.0170(13) 0.0077(13)
O5 0.0277(15) 0.0312(16) 0.0365(17) 0.0037(13) 0.0040(13) 0.0004(12)
O6 0.0329(16) 0.0276(16) 0.050(2) 0.0019(14) -0.0064(14) -0.0033(13)
O7 0.0391(18) 0.0414(18) 0.0338(17) 0.0004(14) -0.0034(14) 0.0063(15)
O8 0.0422(19) 0.0382(19) 0.047(2) 0.0074(15) 0.0067(15) 0.0071(15)
O9 0.0429(18) 0.0282(16) 0.0351(17) 0.0100(13) 0.0169(14) 0.0077(13)
N1 0.0151(15) 0.0219(16) 0.0324(18) -0.0010(13) 0.0014(13) -0.0009(12)
N2 0.0157(14) 0.0178(15) 0.0265(16) -0.0035(13) 0.0045(12) -0.0038(12)
N3 0.0163(15) 0.0206(16) 0.0335(18) -0.0035(14) 0.0052(13) -0.0016(13)
C1 0.0203(18) 0.0196(18) 0.033(2) -0.0004(16) 0.0055(16) -0.0025(15)
C2 0.0182(17) 0.0191(18) 0.032(2) -0.0019(16) 0.0057(15) -0.0055(14)
C3 0.0190(18) 0.0205(19) 0.031(2) -0.0093(16) 0.0048(15) -0.0045(15)
C4 0.0209(18) 0.0240(19) 0.029(2) -0.0058(16) 0.0052(15) -0.0039(15)
C5 0.0180(18) 0.0222(19) 0.045(2) -0.0051(18) 0.0112(17) -0.0018(15)
C6 0.0179(18) 0.0206(19) 0.043(2) 0.0002(17) 0.0050(17) 0.0001(15)
C7 0.0213(19) 0.027(2) 0.038(2) 0.0003(18) -0.0017(17) 0.0034(16)
C8 0.0222(19) 0.025(2) 0.028(2) -0.0026(16) 0.0021(16) -0.0024(16)
C9 0.0234(19) 0.0199(19) 0.027(2) 0.0010(15) 0.0018(15) -0.0054(15)
C10 0.029(2) 0.0197(19) 0.028(2) -0.0011(16) 0.0048(16) -0.0013(16)
C11 0.038(2) 0.025(2) 0.028(2) -0.0023(17) 0.0083(18) -0.0056(18)
C12 0.046(3) 0.025(2) 0.027(2) 0.0038(17) 0.0040(19) -0.0028(19)
C13 0.035(2) 0.027(2) 0.035(2) 0.0027(18) -0.0012(18) 0.0035(18)
C14 0.027(2) 0.0177(18) 0.035(2) 0.0032(16) 0.0134(17) 0.0005(15)
C15 0.024(2) 0.030(2) 0.039(2) 0.0095(18) 0.0099(18) 0.0012(17)
C16 0.035(2) 0.021(2) 0.051(3) 0.0055(19) 0.022(2) 0.0006(18)
C17 0.036(2) 0.030(2) 0.047(3) 0.007(2) 0.024(2) 0.0020(19)
C18 0.0215(19) 0.0224(19) 0.034(2) 0.0026(17) 0.0102(16) -0.0015(15)
C19 0.035(2) 0.023(2) 0.038(2) 0.0037(17) 0.0176(19) -0.0028(17)
C20 0.028(2) 0.028(2) 0.055(3) 0.017(2) 0.018(2) 0.0056(17)
C21 0.040(3) 0.027(2) 0.055(3) 0.006(2) 0.024(2) 0.008(2)
C22 0.030(2) 0.0176(18) 0.035(2) 0.0003(16) 0.0127(17) -0.0018(15)
C23 0.023(2) 0.030(2) 0.059(3) 0.020(2) 0.018(2) 0.0050(17)
C24 0.071(4) 0.034(3) 0.034(3) 0.007(2) 0.010(2) 0.008(2)
C25 0.0154(17) 0.0219(19) 0.029(2) -0.0021(15) 0.0035(15) -0.0032(14)
C26 0.0167(16) 0.0220(19) 0.0231(18) -0.0029(15) 0.0055(14) 0.0004(14)
C27 0.0156(16) 0.0206(19) 0.0265(19) -0.0056(15) 0.0021(14) 0.0027(14)
C28 0.0186(17) 0.0259(19) 0.0242(19) -0.0044(16) 0.0079(15) -0.0021(15)
C29 0.030(2) 0.025(2) 0.0208(19) -0.0013(16) 0.0080(16) 0.0026(16)
C30 0.0243(18) 0.032(2) 0.0209(18) -0.0065(17) 0.0031(15) 0.0028(17)
C31 0.0145(16) 0.027(2) 0.0239(18) -0.0078(15) 0.0048(14) -0.0033(14)
C32 0.030(2) 0.026(2) 0.031(2) -0.0033(17) 0.0084(17) -0.0086(17)
C33 0.099(5) 0.047(3) 0.047(3) 0.006(3) 0.014(3) -0.044(3)
C34 0.053(3) 0.024(2) 0.035(2) -0.0040(18) 0.000(2) -0.010(2)
C35 0.035(3) 0.065(4) 0.086(4) -0.015(3) 0.021(3) -0.028(3)
C36 0.068(3) 0.035(3) 0.031(2) -0.001(2) 0.012(2) -0.021(2)
C37 0.028(2) 0.045(3) 0.061(3) -0.017(2) 0.020(2) -0.015(2)
C38 0.078(4) 0.032(3) 0.047(3) -0.001(2) 0.000(3) -0.023(3)
C39 0.043(3) 0.038(3) 0.064(3) -0.010(2) -0.002(2) -0.027(2)
C40 0.029(2) 0.022(2) 0.027(2) -0.0015(16) 0.0017(16) -0.0033(16)
C41 0.091(5) 0.072(4) 0.075(4) -0.013(4) 0.039(4) -0.057(4)
C42 0.036(2) 0.044(3) 0.025(2) -0.001(2) -0.0034(17) 0.000(2)
C43 0.0219(19) 0.033(2) 0.030(2) -0.0042(18) 0.0070(16) -0.0061(17)
C44 0.0177(18) 0.025(2) 0.042(2) -0.0044(18) 0.0078(17) -0.0063(15)
C45 0.0165(17) 0.0203(19) 0.038(2) -0.0015(16) 0.0061(16) -0.0033(14)
C46 0.0174(18) 0.0189(19) 0.044(2) -0.0010(16) 0.0046(17) -0.0036(14)
C47 0.0167(18) 0.028(2) 0.056(3) -0.009(2) 0.0069(18) -0.0048(16)
C48 0.022(2) 0.037(2) 0.058(3) -0.011(2) 0.016(2) -0.0033(18)
C49 0.028(2) 0.038(2) 0.042(3) -0.010(2) 0.0133(19) -0.0084(19)
C50 0.0122(16) 0.025(2) 0.044(2) -0.0044(17) -0.0006(16) -0.0031(15)
C51 0.020(2) 0.048(3) 0.056(3) -0.008(2) -0.012(2) -0.004(2)
C52 0.036(3) 0.074(4) 0.037(3) -0.003(3) -0.003(2) -0.019(3)
C53 0.024(2) 0.039(3) 0.055(3) -0.019(2) 0.000(2) 0.0025(19)
C54 0.0187(18) 0.027(2) 0.055(3) -0.007(2) -0.0028(18) 0.0000(17)
C55 0.0192(18) 0.025(2) 0.045(2) -0.0054(18) 0.0035(17) 0.0014(15)
C56 0.041(3) 0.066(4) 0.047(3) -0.001(3) -0.015(2) -0.008(3)
C57 0.029(2) 0.073(4) 0.042(3) -0.023(3) -0.002(2) -0.006(3)
C58 0.022(2) 0.039(2) 0.042(3) 0.003(2) -0.0051(18) -0.0116(18)
C59 0.022(2) 0.038(3) 0.061(3) -0.021(2) -0.006(2) -0.0030(19)
C60 0.028(2) 0.069(4) 0.075(4) -0.026(3) 0.024(3) -0.004(2)
C61 0.035(2) 0.030(2) 0.032(2) 0.0107(18) 0.0101(18) 0.0040(18)
C62 0.028(2) 0.032(2) 0.032(2) 0.0066(18) 0.0073(17) -0.0034(17)
C63 0.031(2) 0.034(2) 0.044(3) 0.011(2) 0.007(2) -0.0040(19)
C64 0.036(2) 0.028(2) 0.057(3) 0.007(2) 0.002(2) -0.0053(19)
C65 0.037(2) 0.032(2) 0.047(3) -0.014(2) -0.005(2) 0.003(2)
C66 0.045(3) 0.036(3) 0.060(3) -0.009(2) -0.007(2) -0.006(2)
C67 0.049(3) 0.064(4) 0.058(4) -0.016(3) -0.011(3) -0.014(3)
C68 0.046(3) 0.085(5) 0.051(3) -0.016(3) -0.018(3) -0.005(3)
C69 0.050(3) 0.061(3) 0.034(3) -0.011(2) -0.008(2) 0.007(3)
C70 0.039(3) 0.040(3) 0.036(2) -0.014(2) -0.003(2) 0.007(2)
C71 0.053(3) 0.055(3) 0.038(3) 0.008(2) -0.008(2) 0.013(3)
C72 0.061(3) 0.055(3) 0.035(3) 0.018(2) 0.006(2) 0.013(3)
C73 0.043(3) 0.037(3) 0.054(3) 0.022(2) 0.002(2) 0.016(2)
C74 0.046(3) 0.040(3) 0.043(3) 0.020(2) 0.015(2) 0.007(2)
C75 0.043(2) 0.030(2) 0.034(2) 0.0088(19) 0.018(2) 0.010(2)
C76 0.053(3) 0.042(3) 0.036(2) 0.016(2) 0.023(2) 0.012(2)
C77 0.067(4) 0.052(3) 0.045(3) 0.018(2) 0.039(3) 0.019(3)
C78 0.065(3) 0.048(3) 0.049(3) 0.017(2) 0.036(3) 0.028(3)
C79 0.060(3) 0.032(2) 0.042(3) 0.014(2) 0.027(2) 0.017(2)
C80 0.042(2) 0.029(2) 0.032(2) 0.0091(18) 0.0198(19) 0.0070(19)
C101 0.076(5) 0.099(5) 0.081(5) -0.014(4) 0.008(4) 0.007(4)
C102 0.078(5) 0.100(5) 0.073(5) -0.015(4) 0.008(4) 0.008(4)
C103 0.078(5) 0.102(5) 0.075(5) -0.012(4) 0.010(4) 0.007(4)
C104 0.075(5) 0.101(6) 0.074(5) -0.012(4) 0.011(4) -0.002(4)
C105 0.074(5) 0.094(5) 0.074(5) -0.023(4) 0.015(4) -0.005(4)
C106 0.082(5) 0.095(5) 0.089(5) -0.029(4) 0.015(4) 0.008(4)
C111 0.063(8) 0.096(9) 0.043(7) 0.033(7) 0.001(6) 0.001(8)
C112 0.062(6) 0.064(6) 0.049(5) 0.014(5) 0.011(5) -0.004(5)
O113 0.068(5) 0.056(5) 0.050(5) 0.007(4) 0.012(4) -0.002(4)
C114 0.066(6) 0.042(5) 0.043(5) -0.001(4) 0.015(4) 0.004(4)
C115 0.076(8) 0.045(7) 0.050(7) -0.004(6) 0.009(6) 0.012(6)

loop_
_atom_type_symbol
_atom_type_description
_atom_type_scat_dispersion_real
_atom_type_scat_dispersion_imag
_atom_type_scat_source
C C 0.0033 0.0016 'International Tables Vol C Tables 4.2.6.8 and 6.1.1.4'
H H 0.0000 0.0000 'International Tables Vol C Tables 4.2.6.8 and 6.1.1.4'
N N 0.0061 0.0033 'International Tables Vol C Tables 4.2.6.8 and 6.1.1.4'
O O 0.0106 0.0060 'International Tables Vol C Tables 4.2.6.8 and 6.1.1.4'
S S 0.1246 0.1234 'International Tables Vol C Tables 4.2.6.8 and 6.1.1.4'
K K 0.2009 0.2494 'International Tables Vol C Tables 4.2.6.8 and 6.1.1.4'
U U -9.6767 9.6646 'International Tables Vol C Tables 4.2.6.8 and 6.1.1.4'

loop_
_geom_angle_atom_site_label_1
_geom_angle_atom_site_label_2
_geom_angle_atom_site_label_3
_geom_angle
S1 U1 N1 134.38(7)
S1 U1 N2 146.34(6)
S1 U1 N3 148.04(7)
O1 U1 S1 86.37(7)
O1 U1 O3 134.92(10)
O1 U1 N1 68.02(9)
O1 U1 N2 74.44(9)
O1 U1 N3 124.72(9)
O2 U1 S1 93.39(7)
O2 U1 O1 108.45(10)
O2 U1 O3 116.45(10)
O2 U1 N1 129.69(9)
O2 U1 N2 67.90(9)
O2 U1 N3 84.06(10)
O3 U1 S1 87.12(7)
O3 U1 N1 85.83(10)
O3 U1 N2 125.96(9)
O3 U1 N3 66.11(9)
N1 U1 N2 62.88(9)
N1 U1 N3 63.72(10)
N3 U1 N2 60.77(8)
S1 K1 C57 72.92(9)
S1 K1 C62 70.17(8)
S1 K1 C63 73.88(9)
S1 K1 C72 135.46(10)
S1 K1 C73 104.86(10)
O4 K1 S1 96.70(7)
O4 K1 O5 59.78(8)
O4 K1 O6 109.80(9)
O4 K1 O7 123.52(9)
O4 K1 O8 115.17(10)
O4 K1 O9 55.77(8)
O4 K1 C57 165.95(12)
O4 K1 C62 45.48(9)
O4 K1 C63 84.15(10)
O4 K1 C72 111.11(11)
O4 K1 C73 96.79(10)
O5 K1 S1 85.47(7)
O5 K1 O7 105.36(9)
O5 K1 C57 109.01(12)
O5 K1 C62 25.75(9)
O5 K1 C63 25.46(10)
O5 K1 C72 138.43(12)
O5 K1 C73 155.74(11)
O6 K1 S1 106.61(8)
O6 K1 O5 57.57(8)
O6 K1 O7 54.05(9)
O6 K1 O9 134.31(10)
O6 K1 C57 65.73(12)
O6 K1 C62 82.57(10)
O6 K1 C63 44.86(10)
O6 K1 C72 96.09(12)
O6 K1 C73 135.49(11)
O7 K1 S1 138.61(7)
O7 K1 C57 65.76(10)
O7 K1 C62 130.51(10)
O7 K1 C63 98.86(11)
O7 K1 C72 42.11(11)
O7 K1 C73 81.59(11)
O8 K1 S1 114.67(8)
O8 K1 O5 159.86(10)
O8 K1 O6 112.57(10)
O8 K1 O7 59.63(10)
O8 K1 O9 59.45(9)
O8 K1 C57 78.30(13)
O8 K1 C62 160.20(10)
O8 K1 C63 156.34(11)
O8 K1 C72 21.73(12)
O8 K1 C73 23.56(10)
O9 K1 S1 117.51(7)
O9 K1 O5 112.94(9)
O9 K1 O7 95.23(9)
O9 K1 C57 137.29(12)
O9 K1 C62 100.94(9)
O9 K1 C63 138.40(10)
O9 K1 C72 60.50(11)
O9 K1 C73 42.81(10)
C57 K1 C72 82.87(13)
C57 K1 C73 95.08(13)
C62 K1 C57 120.72(13)
C62 K1 C63 42.24(10)
C62 K1 C72 152.23(12)
C62 K1 C73 138.21(11)
C63 K1 C57 83.84(13)
C63 K1 C72 140.61(13)
C63 K1 C73 178.53(13)
C73 K1 C72 40.01(13)
U1 S1 K1 142.16(5)
C9 O1 U1 145.2(2)
C27 O2 U1 153.4(2)
C45 O3 U1 154.3(2)
C61 O4 K1 116.0(2)
C80 O4 K1 127.5(2)
C80 O4 C61 115.9(3)
C62 O5 K1 94.5(2)
C63 O5 K1 94.9(2)
C63 O5 C62 112.4(3)
C64 O6 K1 114.8(2)
C65 O6 K1 128.4(3)
C65 O6 C64 116.7(4)
C70 O7 K1 123.8(3)
C70 O7 C71 117.1(4)
C71 O7 K1 114.0(3)
C72 O8 K1 111.4(3)
C72 O8 C73 114.5(4)
C73 O8 K1 106.2(2)
C74 O9 K1 120.0(2)
C75 O9 K1 123.7(2)
C75 O9 C74 116.2(3)
C1 N1 U1 118.3(2)
C1 N1 C7 111.9(3)
C6 N1 U1 106.1(2)
C6 N1 C1 111.0(3)
C6 N1 C7 107.5(3)
C7 N1 U1 101.1(2)
C2 N2 U1 104.4(2)
C2 N2 C3 110.5(3)
C2 N2 C25 108.7(3)
C3 N2 U1 117.2(2)
C3 N2 C25 110.0(3)
C25 N2 U1 105.6(2)
C4 N3 U1 107.4(2)
C4 N3 C5 112.3(3)
C4 N3 C43 106.4(3)
C5 N3 U1 112.1(2)
C5 N3 C43 110.9(3)
C43 N3 U1 107.4(2)
N1 C1 H1A 108.7
N1 C1 H1B 108.7
N1 C1 C2 114.4(3)
H1A C1 H1B 107.6
C2 C1 H1A 108.7
C2 C1 H1B 108.7
N2 C2 C1 113.1(3)
N2 C2 H2A 109.0
N2 C2 H2B 109.0
C1 C2 H2A 109.0
C1 C2 H2B 109.0
H2A C2 H2B 107.8
N2 C3 H3A 109.2
N2 C3 H3B 109.2
N2 C3 C4 112.1(3)
H3A C3 H3B 107.9
C4 C3 H3A 109.2
C4 C3 H3B 109.2
N3 C4 C3 113.0(3)
N3 C4 H4A 109.0
N3 C4 H4B 109.0
C3 C4 H4A 109.0
C3 C4 H4B 109.0
H4A C4 H4B 107.8
N3 C5 H5A 108.9
N3 C5 H5B 108.9
N3 C5 C6 113.3(3)
H5A C5 H5B 107.7
C6 C5 H5A 108.9
C6 C5 H5B 108.9
N1 C6 C5 113.9(3)
N1 C6 H6A 108.8
N1 C6 H6B 108.8
C5 C6 H6A 108.8
C5 C6 H6B 108.8
H6A C6 H6B 107.7
N1 C7 H7A 108.1
N1 C7 H7B 108.1
N1 C7 C8 116.9(3)
H7A C7 H7B 107.3
C8 C7 H7A 108.1
C8 C7 H7B 108.1
C9 C8 C7 119.3(4)
C13 C8 C7 120.1(4)
C13 C8 C9 120.5(4)
O1 C9 C8 118.9(3)
O1 C9 C10 121.8(3)
C8 C9 C10 119.2(4)
C9 C10 C14 121.0(3)
C11 C10 C9 117.1(4)
C11 C10 C14 121.9(4)
C10 C11 H11 118.0
C12 C11 C10 124.0(4)
C12 C11 H11 118.0
C11 C12 C24 120.4(4)
C13 C12 C11 117.7(4)
C13 C12 C24 122.0(4)
C8 C13 H13 119.3
C12 C13 C8 121.5(4)
C12 C13 H13 119.3
C10 C14 C18 109.6(3)
C10 C14 C19 112.8(3)
C10 C14 C22 111.0(3)
C18 C14 C19 107.3(3)
C18 C14 C22 108.8(3)
C19 C14 C22 107.1(3)
C18 C15 H15 110.0
C18 C15 C20 108.9(3)
C18 C15 C23 107.9(3)
C20 C15 H15 110.0
C23 C15 H15 110.0
C23 C15 C20 110.1(4)
C20 C16 H16 109.1
C20 C16 C21 109.1(4)
C20 C16 C22 110.2(4)
C21 C16 H16 109.1
C22 C16 H16 109.1
C22 C16 C21 110.2(3)
C19 C17 H17 109.2
C19 C17 C21 109.9(4)
C21 C17 H17 109.2
C23 C17 H17 109.2
C23 C17 C19 110.0(4)
C23 C17 C21 109.3(4)
C14 C18 H18A 109.2
C14 C18 H18B 109.2
C15 C18 C14 112.0(3)
C15 C18 H18A 109.2
C15 C18 H18B 109.2
H18A C18 H18B 107.9
C14 C19 H19A 109.5
C14 C19 H19B 109.5
C17 C19 C14 110.8(3)
C17 C19 H19A 109.5
C17 C19 H19B 109.5
H19A C19 H19B 108.1
C15 C20 H20A 109.7
C15 C20 H20B 109.7
C16 C20 C15 109.6(3)
C16 C20 H20A 109.7
C16 C20 H20B 109.7
H20A C20 H20B 108.2
C16 C21 H21A 109.9
C16 C21 H21B 109.9
C17 C21 C16 108.9(4)
C17 C21 H21A 109.9
C17 C21 H21B 109.9
H21A C21 H21B 108.3
C14 C22 H22A 109.5
C14 C22 H22B 109.5
C16 C22 C14 110.6(3)
C16 C22 H22A 109.5
C16 C22 H22B 109.5
H22A C22 H22B 108.1
C15 C23 H23A 109.8
C15 C23 H23B 109.8
C17 C23 C15 109.5(3)
C17 C23 H23A 109.8
C17 C23 H23B 109.8
H23A C23 H23B 108.2
C12 C24 H24A 109.5
C12 C24 H24B 109.5
C12 C24 H24C 109.5
H24A C24 H24B 109.5
H24A C24 H24C 109.5
H24B C24 H24C 109.5
N2 C25 H25A 108.6
N2 C25 H25B 108.6
N2 C25 C26 114.7(3)
H25A C25 H25B 107.6
C26 C25 H25A 108.6
C26 C25 H25B 108.6
C27 C26 C25 119.1(3)
C31 C26 C25 121.4(3)
C31 C26 C27 119.4(3)
O2 C27 C26 118.3(3)
O2 C27 C28 121.2(3)
C26 C27 C28 120.5(3)
C27 C28 C32 120.6(3)
C29 C28 C27 116.9(3)
C29 C28 C32 122.3(4)
C28 C29 H29 118.3
C30 C29 C28 123.4(4)
C30 C29 H29 118.3
C29 C30 C42 120.6(4)
C31 C30 C29 117.9(3)
C31 C30 C42 121.5(4)
C26 C31 H31 119.2
C30 C31 C26 121.7(3)
C30 C31 H31 119.2
C28 C32 C36 112.2(3)
C28 C32 C37 111.7(3)
C28 C32 C40 108.4(3)
C36 C32 C37 108.3(4)
C36 C32 C40 107.3(3)
C37 C32 C40 108.8(3)
C36 C33 H33 109.3
C38 C33 H33 109.3
C38 C33 C36 109.3(4)
C41 C33 H33 109.3
C41 C33 C36 110.4(5)
C41 C33 C38 109.1(5)
C38 C34 H34 109.7
C38 C34 C40 108.6(4)
C39 C34 H34 109.7
C39 C34 C38 110.6(4)
C39 C34 C40 108.6(4)
C40 C34 H34 109.7
C37 C35 H35 109.4
C39 C35 H35 109.4
C39 C35 C37 108.4(4)
C39 C35 C41 111.1(5)
C41 C35 H35 109.4
C41 C35 C37 109.3(5)
C32 C36 C33 110.7(4)
C32 C36 H36A 109.5
C32 C36 H36B 109.5
C33 C36 H36A 109.5
C33 C36 H36B 109.5
H36A C36 H36B 108.1
C32 C37 C35 109.8(4)
C32 C37 H37A 109.7
C32 C37 H37B 109.7
C35 C37 H37A 109.7
C35 C37 H37B 109.7
H37A C37 H37B 108.2
C33 C38 C34 110.3(5)
C33 C38 H38A 109.6
C33 C38 H38B 109.6
C34 C38 H38A 109.6
C34 C38 H38B 109.6
H38A C38 H38B 108.1
C34 C39 C35 109.4(4)
C34 C39 H39A 109.8
C34 C39 H39B 109.8
C35 C39 H39A 109.8
C35 C39 H39B 109.8
H39A C39 H39B 108.2
C32 C40 H40A 109.5
C32 C40 H40B 109.5
C34 C40 C32 110.9(3)
C34 C40 H40A 109.5
C34 C40 H40B 109.5
H40A C40 H40B 108.0
C33 C41 C35 109.3(5)
C33 C41 H41A 109.8
C33 C41 H41B 109.8
C35 C41 H41A 109.8
C35 C41 H41B 109.8
H41A C41 H41B 108.3
C30 C42 H42A 109.5
C30 C42 H42B 109.5
C30 C42 H42C 109.5
H42A C42 H42B 109.5
H42A C42 H42C 109.5
H42B C42 H42C 109.5
N3 C43 H43A 108.4
N3 C43 H43B 108.4
N3 C43 C44 115.5(3)
H43A C43 H43B 107.5
C44 C43 H43A 108.4
C44 C43 H43B 108.4
C45 C44 C43 118.7(3)
C49 C44 C43 120.4(4)
C49 C44 C45 120.9(4)
O3 C45 C44 118.3(3)
O3 C45 C46 122.3(4)
C44 C45 C46 119.3(4)
C45 C46 C50 121.3(3)
C47 C46 C45 117.0(4)
C47 C46 C50 121.6(4)
C46 C47 H47 117.9
C48 C47 C46 124.3(4)
C48 C47 H47 117.9
C47 C48 C49 117.3(4)
C47 C48 C60 120.8(4)
C49 C48 C60 121.8(4)
C44 C49 H49 119.4
C48 C49 C44 121.1(4)
C48 C49 H49 119.4
C46 C50 C54 112.7(3)
C46 C50 C55 109.2(3)
C46 C50 C58 111.1(3)
C55 C50 C54 107.8(3)
C58 C50 C54 106.3(3)
C58 C50 C55 109.6(3)
C54 C51 H51 109.1
C54 C51 C59 109.5(4)
C56 C51 H51 109.1
C56 C51 C54 109.7(4)
C56 C51 C59 110.2(5)
C59 C51 H51 109.1
C56 C52 H52 109.5
C57 C52 H52 109.5
C57 C52 C56 109.9(4)
C57 C52 C58 108.9(4)
C58 C52 H52 109.5
C58 C52 C56 109.4(4)
C55 C53 H53 109.4
C55 C53 C59 110.1(4)
C57 C53 H53 109.4
C57 C53 C55 108.5(4)
C57 C53 C59 110.0(4)
C59 C53 H53 109.4
C50 C54 H54A 109.4
C50 C54 H54B 109.4
C51 C54 C50 111.3(4)
C51 C54 H54A 109.4
C51 C54 H54B 109.4
H54A C54 H54B 108.0
C50 C55 H55A 109.5
C50 C55 H55B 109.5
C53 C55 C50 110.8(4)
C53 C55 H55A 109.5
C53 C55 H55B 109.5
H55A C55 H55B 108.1
C51 C56 C52 108.4(4)
C51 C56 H56A 110.0
C51 C56 H56B 110.0
C52 C56 H56A 110.0
C52 C56 H56B 110.0
H56A C56 H56B 108.4
K1 C57 H57A 42.2
K1 C57 H57B 66.0
C52 C57 K1 126.7(3)
C52 C57 H57A 109.5
C52 C57 H57B 109.5
C53 C57 K1 121.0(3)
C53 C57 C52 110.6(4)
C53 C57 H57A 109.5
C53 C57 H57B 109.5
H57A C57 H57B 108.1
C50 C58 H58A 109.5
C50 C58 H58B 109.5
C52 C58 C50 110.5(4)
C52 C58 H58A 109.5
C52 C58 H58B 109.5
H58A C58 H58B 108.1
C51 C59 C53 108.7(4)
C51 C59 H59A 109.9
C51 C59 H59B 109.9
C53 C59 H59A 109.9
C53 C59 H59B 109.9
H59A C59 H59B 108.3
C48 C60 H60A 109.5
C48 C60 H60B 109.5
C48 C60 H60C 109.5
C48 C60 H60D 109.5
C48 C60 H60E 109.5
C48 C60 H60F 109.5
H60A C60 H60B 109.5
H60A C60 H60C 109.5
H60B C60 H60C 109.5
H60D C60 H60E 109.5
H60D C60 H60F 109.5
H60E C60 H60F 109.5
O4 C61 H61A 110.1
O4 C61 H61B 110.1
O4 C61 C62 108.0(3)
H61A C61 H61B 108.4
C62 C61 H61A 110.1
C62 C61 H61B 110.1
K1 C62 H62A 63.9
K1 C62 H62B 159.8
O5 C62 K1 59.75(19)
O5 C62 C61 107.4(3)
O5 C62 H62A 110.2
O5 C62 H62B 110.2
C61 C62 K1 89.9(2)
C61 C62 H62A 110.2
C61 C62 H62B 110.2
H62A C62 H62B 108.5
K1 C63 H63A 157.1
K1 C63 H63B 62.1
O5 C63 K1 59.6(2)
O5 C63 H63A 110.2
O5 C63 H63B 110.2
O5 C63 C64 107.5(4)
H63A C63 H63B 108.5
C64 C63 K1 92.7(3)
C64 C63 H63A 110.2
C64 C63 H63B 110.2
O6 C64 C63 107.5(3)
O6 C64 H64A 110.2
O6 C64 H64B 110.2
C63 C64 H64A 110.2
C63 C64 H64B 110.2
H64A C64 H64B 108.5
O6 C65 C66 124.2(5)
O6 C65 C70 115.7(4)
C66 C65 C70 120.2(4)
C65 C66 H66 120.1
C67 C66 C65 119.9(5)
C67 C66 H66 120.1
C66 C67 H67 119.7
C68 C67 C66 120.6(6)
C68 C67 H67 119.7
C67 C68 H68 119.9
C67 C68 C69 120.2(5)
C69 C68 H68 119.9
C68 C69 H69 119.6
C68 C69 C70 120.8(5)
C70 C69 H69 119.6
O7 C70 C65 116.7(4)
O7 C70 C69 124.9(5)
C69 C70 C65 118.4(5)
O7 C71 H71A 110.2
O7 C71 H71B 110.2
O7 C71 C72 107.7(4)
H71A C71 H71B 108.5
C72 C71 H71A 110.2
C72 C71 H71B 110.2
K1 C72 H72A 155.9
K1 C72 H72B 80.5
O8 C72 K1 46.8(2)
O8 C72 C71 110.0(4)
O8 C72 H72A 109.7
O8 C72 H72B 109.7
C71 C72 K1 87.3(3)
C71 C72 H72A 109.7
C71 C72 H72B 109.7
H72A C72 H72B 108.2
K1 C73 H73A 157.2
K1 C73 H73B 76.7
O8 C73 K1 50.3(2)
O8 C73 H73A 108.6
O8 C73 H73B 108.6
O8 C73 C74 114.8(4)
H73A C73 H73B 107.6
C74 C73 K1 90.5(3)
C74 C73 H73A 108.6
C74 C73 H73B 108.6
O9 C74 C73 106.1(4)
O9 C74 H74A 110.5
O9 C74 H74B 110.5
C73 C74 H74A 110.5
C73 C74 H74B 110.5
H74A C74 H74B 108.7
O9 C75 C76 125.2(4)
O9 C75 C80 115.7(4)
C76 C75 C80 119.1(4)
C75 C76 H76 119.8
C75 C76 C77 120.3(4)
C77 C76 H76 119.8
C76 C77 H77 119.6
C78 C77 C76 120.8(4)
C78 C77 H77 119.6
C77 C78 H78 120.1
C77 C78 C79 119.7(4)
C79 C78 H78 120.1
C78 C79 H79 119.9
C80 C79 C78 120.2(4)
C80 C79 H79 119.9
O4 C80 C75 115.6(4)
O4 C80 C79 124.4(4)
C79 C80 C75 119.9(4)
C102 C101 H101 120.0
C102 C101 C106 120.0
C106 C101 H101 120.0
C101 C102 H102 120.0
C103 C102 C101 120.0
C103 C102 H102 120.0
C102 C103 H103 120.0
C102 C103 C104 120.0
C104 C103 H103 120.0
C103 C104 H104 120.0
C105 C104 C103 120.0
C105 C104 H104 120.0
C104 C105 H105 120.0
C104 C105 C106 120.0
C106 C105 H105 120.0
C101 C106 H106 120.0
C105 C106 C101 120.0
C105 C106 H106 120.0
H11A C111 H11B 109.5
H11A C111 H11C 109.5
H11B C111 H11C 109.5
C112 C111 H11A 109.5
C112 C111 H11B 109.5
C112 C111 H11C 109.5
C111 C112 H11D 108.4
C111 C112 H11E 108.4
C111 C112 O113 115.5(15)
H11D C112 H11E 107.5
O113 C112 H11D 108.4
O113 C112 H11E 108.4
C114 O113 C112 115.4(12)
O113 C114 H11F 109.3
O113 C114 H11G 109.3
O113 C114 C115 111.7(12)
H11F C114 H11G 107.9
C115 C114 H11F 109.3
C115 C114 H11G 109.3
C114 C115 H11H 109.5
C114 C115 H11I 109.5
C114 C115 H11J 109.5
H11H C115 H11I 109.5
H11H C115 H11J 109.5
H11I C115 H11J 109.5

loop_
_geom_bond_atom_site_label_1
_geom_bond_atom_site_label_2
_geom_bond_distance
U1 S1 2.5074(11)
U1 O1 2.225(3)
U1 O2 2.187(3)
U1 O3 2.245(2)
U1 N1 2.704(3)
U1 N2 2.883(3)
U1 N3 2.870(3)
K1 S1 3.1361(14)
K1 O4 2.730(3)
K1 O5 2.842(3)
K1 O6 2.828(3)
K1 O7 2.928(3)
K1 O8 2.746(3)
K1 O9 2.828(3)
K1 C57 3.309(5)
K1 C62 3.280(4)
K1 C63 3.281(4)
K1 C72 3.504(5)
K1 C73 3.429(5)
O1 C9 1.335(4)
O2 C27 1.333(4)
O3 C45 1.337(4)
O4 C61 1.441(5)
O4 C80 1.373(5)
O5 C62 1.429(5)
O5 C63 1.416(5)
O6 C64 1.438(5)
O6 C65 1.377(5)
O7 C70 1.375(6)
O7 C71 1.433(6)
O8 C72 1.394(6)
O8 C73 1.427(6)
O9 C74 1.434(5)
O9 C75 1.374(5)
N1 C1 1.495(5)
N1 C6 1.478(5)
N1 C7 1.497(5)
N2 C2 1.478(5)
N2 C3 1.485(5)
N2 C25 1.491(5)
N3 C4 1.474(5)
N3 C5 1.484(5)
N3 C43 1.490(5)
C1 H1A 0.9900
C1 H1B 0.9900
C1 C2 1.528(5)
C2 H2A 0.9900
C2 H2B 0.9900
C3 H3A 0.9900
C3 H3B 0.9900
C3 C4 1.513(5)
C4 H4A 0.9900
C4 H4B 0.9900
C5 H5A 0.9900
C5 H5B 0.9900
C5 C6 1.525(6)
C6 H6A 0.9900
C6 H6B 0.9900
C7 H7A 0.9900
C7 H7B 0.9900
C7 C8 1.503(6)
C8 C9 1.405(5)
C8 C13 1.386(6)
C9 C10 1.431(5)
C10 C11 1.392(6)
C10 C14 1.528(5)
C11 H11 0.9500
C11 C12 1.384(6)
C12 C13 1.384(6)
C12 C24 1.513(6)
C13 H13 0.9500
C14 C18 1.545(6)
C14 C19 1.547(5)
C14 C22 1.549(5)
C15 H15 1.0000
C15 C18 1.520(5)
C15 C20 1.547(6)
C15 C23 1.540(6)
C16 H16 1.0000
C16 C20 1.508(7)
C16 C21 1.539(6)
C16 C22 1.525(6)
C17 H17 1.0000
C17 C19 1.531(6)
C17 C21 1.533(6)
C17 C23 1.514(7)
C18 H18A 0.9900
C18 H18B 0.9900
C19 H19A 0.9900
C19 H19B 0.9900
C20 H20A 0.9900
C20 H20B 0.9900
C21 H21A 0.9900
C21 H21B 0.9900
C22 H22A 0.9900
C22 H22B 0.9900
C23 H23A 0.9900
C23 H23B 0.9900
C24 H24A 0.9800
C24 H24B 0.9800
C24 H24C 0.9800
C25 H25A 0.9900
C25 H25B 0.9900
C25 C26 1.499(5)
C26 C27 1.405(5)
C26 C31 1.395(5)
C27 C28 1.419(5)
C28 C29 1.399(5)
C28 C32 1.535(5)
C29 H29 0.9500
C29 C30 1.393(6)
C30 C31 1.382(5)
C30 C42 1.512(5)
C31 H31 0.9500
C32 C36 1.537(6)
C32 C37 1.546(6)
C32 C40 1.548(6)
C33 H33 1.0000
C33 C36 1.543(7)
C33 C38 1.517(8)
C33 C41 1.505(10)
C34 H34 1.0000
C34 C38 1.526(7)
C34 C39 1.512(7)
C34 C40 1.543(6)
C35 H35 1.0000
C35 C37 1.555(6)
C35 C39 1.531(8)
C35 C41 1.534(9)
C36 H36A 0.9900
C36 H36B 0.9900
C37 H37A 0.9900
C37 H37B 0.9900
C38 H38A 0.9900
C38 H38B 0.9900
C39 H39A 0.9900
C39 H39B 0.9900
C40 H40A 0.9900
C40 H40B 0.9900
C41 H41A 0.9900
C41 H41B 0.9900
C42 H42A 0.9800
C42 H42B 0.9800
C42 H42C 0.9800
C43 H43A 0.9900
C43 H43B 0.9900
C43 C44 1.498(5)
C44 C45 1.396(6)
C44 C49 1.394(6)
C45 C46 1.425(5)
C46 C47 1.399(6)
C46 C50 1.516(6)
C47 H47 0.9500
C47 C48 1.384(6)
C48 C49 1.391(6)
C48 C60 1.519(6)
C49 H49 0.9500
C50 C54 1.556(5)
C50 C55 1.541(5)
C50 C58 1.540(6)
C51 H51 1.0000
C51 C54 1.528(7)
C51 C56 1.527(7)
C51 C59 1.530(7)
C52 H52 1.0000
C52 C56 1.542(6)
C52 C57 1.529(8)
C52 C58 1.535(7)
C53 H53 1.0000
C53 C55 1.523(6)
C53 C57 1.511(7)
C53 C59 1.540(6)
C54 H54A 0.9900
C54 H54B 0.9900
C55 H55A 0.9900
C55 H55B 0.9900
C56 H56A 0.9900
C56 H56B 0.9900
C57 H57A 0.9900
C57 H57B 0.9900
C58 H58A 0.9900
C58 H58B 0.9900
C59 H59A 0.9900
C59 H59B 0.9900
C60 H60A 0.9800
C60 H60B 0.9800
C60 H60C 0.9800
C60 H60D 0.9800
C60 H60E 0.9800
C60 H60F 0.9800
C61 H61A 0.9900
C61 H61B 0.9900
C61 C62 1.497(6)
C62 H62A 0.9900
C62 H62B 0.9900
C63 H63A 0.9900
C63 H63B 0.9900
C63 C64 1.498(6)
C64 H64A 0.9900
C64 H64B 0.9900
C65 C66 1.386(7)
C65 C70 1.402(7)
C66 H66 0.9500
C66 C67 1.377(7)
C67 H67 0.9500
C67 C68 1.362(9)
C68 H68 0.9500
C68 C69 1.383(8)
C69 H69 0.9500
C69 C70 1.385(6)
C71 H71A 0.9900
C71 H71B 0.9900
C71 C72 1.504(8)
C72 H72A 0.9900
C72 H72B 0.9900
C73 H73A 0.9900
C73 H73B 0.9900
C73 C74 1.508(7)
C74 H74A 0.9900
C74 H74B 0.9900
C75 C76 1.380(6)
C75 C80 1.411(6)
C76 H76 0.9500
C76 C77 1.384(7)
C77 H77 0.9500
C77 C78 1.374(7)
C78 H78 0.9500
C78 C79 1.391(6)
C79 H79 0.9500
C79 C80 1.381(6)
C101 H101 0.9500
C101 C102 1.3900
C101 C106 1.3900
C102 H102 0.9500
C102 C103 1.3900
C103 H103 0.9500
C103 C104 1.3900
C104 H104 0.9500
C104 C105 1.3900
C105 H105 0.9500
C105 C106 1.3900
C106 H106 0.9500
C111 H11A 0.9800
C111 H11B 0.9800
C111 H11C 0.9800
C111 C112 1.33(2)
C112 H11D 0.9900
C112 H11E 0.9900
C112 O113 1.378(17)
O113 C114 1.349(17)
C114 H11F 0.9900
C114 H11G 0.9900
C114 C115 1.48(2)
C115 H11H 0.9800
C115 H11I 0.9800
C115 H11J 0.9800

loop_
_geom_torsion_atom_site_label_1
_geom_torsion_atom_site_label_2
_geom_torsion_atom_site_label_3
_geom_torsion_atom_site_label_4
_geom_torsion
U1 O1 C9 C8 -17.3(6)
U1 O1 C9 C10 163.8(3)
U1 O2 C27 C26 25.8(7)
U1 O2 C27 C28 -154.4(4)
U1 O3 C45 C44 22.2(8)
U1 O3 C45 C46 -157.5(4)
U1 N1 C1 C2 -4.2(4)
U1 N1 C6 C5 -64.2(3)
U1 N1 C7 C8 80.2(3)
U1 N2 C2 C1 -57.6(3)
U1 N2 C3 C4 -14.2(4)
U1 N2 C25 C26 74.7(3)
U1 N3 C4 C3 -62.3(3)
U1 N3 C5 C6 -9.0(4)
U1 N3 C43 C44 75.3(4)
K1 O4 C61 C62 7.9(4)
K1 O4 C80 C75 -11.3(6)
K1 O4 C80 C79 170.2(4)
K1 O5 C62 C61 79.4(3)
K1 O5 C63 C64 -82.7(3)
K1 O6 C64 C63 -2.3(5)
K1 O6 C65 C66 173.1(4)
K1 O6 C65 C70 -6.7(6)
K1 O7 C70 C65 12.6(5)
K1 O7 C70 C69 -169.5(4)
K1 O7 C71 C72 -32.9(5)
K1 O8 C72 C71 -65.8(4)
K1 O8 C73 C74 -68.2(4)
K1 O9 C74 C73 -9.1(5)
K1 O9 C75 C76 -169.9(4)
K1 O9 C75 C80 10.5(6)
K1 C63 C64 O6 1.8(4)
K1 C73 C74 O9 6.5(4)
O1 C9 C10 C11 -178.5(3)
O1 C9 C10 C14 1.9(6)
O2 C27 C28 C29 176.3(3)
O2 C27 C28 C32 -8.2(5)
O3 C45 C46 C47 176.7(4)
O3 C45 C46 C50 -6.1(6)
O4 C61 C62 K1 -5.9(3)
O4 C61 C62 O5 -64.0(4)
O5 C63 C64 O6 60.8(5)
O6 C65 C66 C67 -178.4(5)
O6 C65 C70 O7 -4.1(6)
O6 C65 C70 C69 177.8(4)
O7 C71 C72 K1 24.5(4)
O7 C71 C72 O8 66.3(5)
O8 C73 C74 O9 52.1(5)
O9 C75 C76 C77 -178.3(5)
O9 C75 C80 O4 -0.1(6)
O9 C75 C80 C79 178.5(4)
N1 C1 C2 N2 45.0(4)
N1 C7 C8 C9 -47.9(5)
N1 C7 C8 C13 135.2(4)
N2 C3 C4 N3 52.6(4)
N2 C25 C26 C27 -60.7(4)
N2 C25 C26 C31 123.1(4)
N3 C5 C6 N1 50.1(4)
N3 C43 C44 C45 -56.9(5)
N3 C43 C44 C49 123.0(4)
C1 N1 C6 C5 65.6(4)
C1 N1 C7 C8 -46.7(5)
C2 N2 C3 C4 -133.6(3)
C2 N2 C25 C26 -173.8(3)
C3 N2 C2 C1 69.2(4)
C3 N2 C25 C26 -52.7(4)
C4 N3 C5 C6 -130.0(3)
C4 N3 C43 C44 -169.9(3)
C5 N3 C4 C3 61.4(4)
C5 N3 C43 C44 -47.5(4)
C6 N1 C1 C2 -127.2(3)
C6 N1 C7 C8 -168.8(3)
C7 N1 C1 C2 112.7(4)
C7 N1 C6 C5 -171.8(3)
C7 C8 C9 O1 1.9(5)
C7 C8 C9 C10 -179.1(3)
C7 C8 C13 C12 176.5(4)
C8 C9 C10 C11 2.6(5)
C8 C9 C10 C14 -177.0(4)
C9 C8 C13 C12 -0.3(6)
C9 C10 C11 C12 -0.5(6)
C9 C10 C14 C18 58.9(5)
C9 C10 C14 C19 178.4(4)
C9 C10 C14 C22 -61.3(5)
C10 C11 C12 C13 -2.0(6)
C10 C11 C12 C24 177.7(4)
C10 C14 C18 C15 -178.1(3)
C10 C14 C19 C17 -177.8(3)
C10 C14 C22 C16 176.7(3)
C11 C10 C14 C18 -120.7(4)
C11 C10 C14 C19 -1.2(5)
C11 C10 C14 C22 119.1(4)
C11 C12 C13 C8 2.4(6)
C13 C8 C9 O1 178.8(4)
C13 C8 C9 C10 -2.3(6)
C14 C10 C11 C12 179.1(4)
C18 C14 C19 C17 -57.0(4)
C18 C14 C22 C16 56.1(4)
C18 C15 C20 C16 -59.9(4)
C18 C15 C23 C17 60.7(4)
C19 C14 C18 C15 59.0(4)
C19 C14 C22 C16 -59.6(4)
C19 C17 C21 C16 58.8(5)
C19 C17 C23 C15 -60.7(4)
C20 C15 C18 C14 58.4(4)
C20 C15 C23 C17 -58.1(4)
C20 C16 C21 C17 62.1(5)
C20 C16 C22 C14 -59.8(4)
C21 C16 C20 C15 -60.0(4)
C21 C16 C22 C14 60.7(5)
C21 C17 C19 C14 -60.7(5)
C21 C17 C23 C15 60.1(4)
C22 C14 C18 C15 -56.5(4)
C22 C14 C19 C17 59.7(4)
C22 C16 C20 C15 61.1(4)
C22 C16 C21 C17 -59.1(5)
C23 C15 C18 C14 -61.1(4)
C23 C15 C20 C16 58.3(4)
C23 C17 C19 C14 59.6(4)
C23 C17 C21 C16 -62.0(5)
C24 C12 C13 C8 -177.3(4)
C25 N2 C2 C1 -170.0(3)
C25 N2 C3 C4 106.4(3)
C25 C26 C27 O2 5.7(5)
C25 C26 C27 C28 -174.0(3)
C25 C26 C31 C30 176.9(3)
C26 C27 C28 C29 -3.9(5)
C26 C27 C28 C32 171.5(3)
C27 C26 C31 C30 0.7(5)
C27 C28 C29 C30 2.9(6)
C27 C28 C32 C36 -177.6(4)
C27 C28 C32 C37 60.5(5)
C27 C28 C32 C40 -59.3(5)
C28 C29 C30 C31 -0.2(6)
C28 C29 C30 C42 177.7(4)
C28 C32 C36 C33 178.1(4)
C28 C32 C37 C35 -177.1(4)
C28 C32 C40 C34 179.0(3)
C29 C28 C32 C36 -2.4(5)
C29 C28 C32 C37 -124.4(4)
C29 C28 C32 C40 115.8(4)
C29 C30 C31 C26 -1.7(5)
C31 C26 C27 O2 -178.1(3)
C31 C26 C27 C28 2.2(5)
C32 C28 C29 C30 -172.4(4)
C36 C32 C37 C35 58.8(5)
C36 C32 C40 C34 -59.6(4)
C36 C33 C38 C34 60.0(6)
C36 C33 C41 C35 -60.0(6)
C37 C32 C36 C33 -58.0(5)
C37 C32 C40 C34 57.4(4)
C37 C35 C39 C34 -63.3(6)
C37 C35 C41 C33 60.5(6)
C38 C33 C36 C32 -60.4(6)
C38 C33 C41 C35 60.2(6)
C38 C34 C39 C35 -56.4(5)
C38 C34 C40 C32 60.2(5)
C39 C34 C38 C33 59.3(5)
C39 C34 C40 C32 -60.1(5)
C39 C35 C37 C32 60.7(6)
C39 C35 C41 C33 -59.0(6)
C40 C32 C36 C33 59.2(5)
C40 C32 C37 C35 -57.5(5)
C40 C34 C38 C33 -59.8(6)
C40 C34 C39 C35 62.7(5)
C41 C33 C36 C32 59.6(6)
C41 C33 C38 C34 -60.8(6)
C41 C35 C37 C32 -60.5(6)
C41 C35 C39 C34 56.7(5)
C42 C30 C31 C26 -179.6(4)
C43 N3 C4 C3 -177.1(3)
C43 N3 C5 C6 111.1(4)
C43 C44 C45 O3 3.6(6)
C43 C44 C45 C46 -176.7(4)
C43 C44 C49 C48 178.3(4)
C44 C45 C46 C47 -3.0(6)
C44 C45 C46 C50 174.3(4)
C45 C44 C49 C48 -1.7(7)
C45 C46 C47 C48 1.2(6)
C45 C46 C50 C54 179.4(4)
C45 C46 C50 C55 -60.7(5)
C45 C46 C50 C58 60.2(5)
C46 C47 C48 C49 0.4(7)
C46 C47 C48 C60 -179.9(5)
C46 C50 C54 C51 178.5(4)
C46 C50 C55 C53 179.5(3)
C46 C50 C58 C52 -177.1(4)
C47 C46 C50 C54 -3.4(5)
C47 C46 C50 C55 116.4(4)
C47 C46 C50 C58 -122.6(4)
C47 C48 C49 C44 -0.2(7)
C49 C44 C45 O3 -176.4(4)
C49 C44 C45 C46 3.3(6)
C50 C46 C47 C48 -176.1(4)
C54 C50 C55 C53 -57.8(4)
C54 C50 C58 C52 59.9(5)
C54 C51 C56 C52 -59.7(6)
C54 C51 C59 C53 59.9(5)
C55 C50 C54 C51 57.9(5)
C55 C50 C58 C52 -56.4(5)
C55 C53 C57 K1 -104.2(3)
C55 C53 C57 C52 61.9(5)
C55 C53 C59 C51 -60.4(6)
C56 C51 C54 C50 61.0(5)
C56 C51 C59 C53 -60.9(5)
C56 C52 C57 K1 -136.1(4)
C56 C52 C57 C53 58.8(5)
C56 C52 C58 C50 -62.3(5)
C57 C52 C56 C51 -59.1(6)
C57 C52 C58 C50 57.8(5)
C57 C53 C55 C50 -60.0(4)
C57 C53 C59 C51 59.1(5)
C58 C50 C54 C51 -59.6(5)
C58 C50 C55 C53 57.6(4)
C58 C52 C56 C51 60.4(6)
C58 C52 C57 K1 104.0(4)
C58 C52 C57 C53 -61.0(5)
C59 C51 C54 C50 -60.0(5)
C59 C51 C56 C52 60.9(5)
C59 C53 C55 C50 60.5(5)
C59 C53 C57 K1 135.3(3)
C59 C53 C57 C52 -58.6(5)
C60 C48 C49 C44 -179.9(5)
C61 O4 C80 C75 177.3(4)
C61 O4 C80 C79 -1.3(7)
C62 O5 C63 K1 -96.9(3)
C62 O5 C63 C64 -179.6(3)
C63 O5 C62 K1 97.2(3)
C63 O5 C62 C61 176.6(3)
C64 O6 C65 C66 -2.8(7)
C64 O6 C65 C70 177.4(4)
C65 O6 C64 C63 174.2(4)
C65 C66 C67 C68 0.1(9)
C66 C65 C70 O7 176.0(4)
C66 C65 C70 C69 -2.0(7)
C66 C67 C68 C69 -1.0(10)
C67 C68 C69 C70 0.4(9)
C68 C69 C70 O7 -176.7(5)
C68 C69 C70 C65 1.1(8)
C70 O7 C71 C72 171.4(4)
C70 C65 C66 C67 1.4(8)
C71 O7 C70 C65 165.7(4)
C71 O7 C70 C69 -16.4(7)
C72 O8 C73 K1 123.4(4)
C72 O8 C73 C74 55.2(5)
C73 O8 C72 K1 -120.5(4)
C73 O8 C72 C71 173.7(4)
C74 O9 C75 C76 12.7(7)
C74 O9 C75 C80 -167.0(4)
C75 O9 C74 C73 168.5(4)
C75 C76 C77 C78 -0.6(9)
C76 C75 C80 O4 -179.7(4)
C76 C75 C80 C79 -1.2(7)
C76 C77 C78 C79 -0.3(9)
C77 C78 C79 C80 0.5(9)
C78 C79 C80 O4 178.7(5)
C78 C79 C80 C75 0.2(8)
C80 O4 C61 C62 -179.6(4)
C80 C75 C76 C77 1.4(8)
C101 C102 C103 C104 0.0
C102 C101 C106 C105 0.0
C102 C103 C104 C105 0.0
C103 C104 C105 C106 0.0
C104 C105 C106 C101 0.0
C106 C101 C102 C103 0.0
C111 C112 O113 C114 172.0(16)
C112 O113 C114 C115 -177.2(13)
